data_7047299
loop_
_publ_author_name
'Srinivasa Reddy, T.'
'Priv\'er, Steven H'
'Rao, Vijay V.'
'Mirzadeh, Nedaossadat'
'Bhargava, Suresh K.'

_publ_section_title
;
 Gold(i) and gold(iii) phosphine complexes: synthesis, anticancer
 activities towards 2D and 3D cancer models, and apoptosis inducing
 properties.
;
_journal_issue 43
_journal_name_full 'Dalton transactions (Cambridge, England : 2003)'
_journal_page_first 15312
_journal_page_last 15323
_journal_paper_doi 10.1039/c8dt01724g
_journal_volume 47
_journal_year 2018
_chemical_formula_moiety 'C21 H21 Au Cl3 O3 P'
_chemical_formula_sum 'C21 H21 Au Cl3 O3 P'
_chemical_formula_weight 655.66
_space_group_crystal_system triclinic
_space_group_IT_number 2
_space_group_name_Hall '-P 1'
_space_group_name_H-M_alt 'P -1'
_symmetry_space_group_name_Hall '-P 1'
_symmetry_space_group_name_H-M 'P -1'
_atom_sites_solution_hydrogens geom
_audit_creation_method SHELXL-2014/7
_audit_update_record
;
2017-12-17 deposited with the CCDC.
2018-08-20 downloaded from the CCDC.
;
_cell_angle_alpha 72.292(5)
_cell_angle_beta 74.571(5)
_cell_angle_gamma 76.643(5)
_cell_formula_units_Z 2
_cell_length_a 9.943(2)
_cell_length_b 10.966(3)
_cell_length_c 11.238(3)
_cell_measurement_reflns_used 9982
_cell_measurement_temperature 150(2)
_cell_measurement_theta_max 32.54
_cell_measurement_theta_min 2.58
_cell_volume 1110.1(5)
_computing_cell_refinement 'Bruker SAINT'
_computing_data_collection 'Bruker APEX2'
_computing_data_reduction 'Bruker SAINT'
_computing_structure_refinement 'SHELXL-2014/7 (Sheldrick, 2014)'
_computing_structure_solution 'SHELXS-97 (Sheldrick, 2008)'
_diffrn_ambient_temperature 150(2)
_diffrn_measured_fraction_theta_full 1.000
_diffrn_measured_fraction_theta_max 1.000
_diffrn_measurement_device_type 'Bruker APEX-II CCD'
_diffrn_measurement_method '\f and \w scans'
_diffrn_radiation_monochromator graphite
_diffrn_radiation_source 'sealed tube'
_diffrn_radiation_type MoK\a
_diffrn_radiation_wavelength 0.71073
_diffrn_reflns_av_R_equivalents 0.0326
_diffrn_reflns_av_unetI/netI 0.0169
_diffrn_reflns_Laue_measured_fraction_full 1.000
_diffrn_reflns_Laue_measured_fraction_max 1.000
_diffrn_reflns_limit_h_max 13
_diffrn_reflns_limit_h_min -13
_diffrn_reflns_limit_k_max 15
_diffrn_reflns_limit_k_min -15
_diffrn_reflns_limit_l_max 15
_diffrn_reflns_limit_l_min -15
_diffrn_reflns_number 45188
_diffrn_reflns_point_group_measured_fraction_full 1.000
_diffrn_reflns_point_group_measured_fraction_max 1.000
_diffrn_reflns_theta_full 25.242
_diffrn_reflns_theta_max 29.998
_diffrn_reflns_theta_min 1.946
_exptl_absorpt_coefficient_mu 7.080
_exptl_absorpt_correction_T_max 0.746
_exptl_absorpt_correction_T_min 0.643
_exptl_absorpt_correction_type multi-scan
_exptl_absorpt_process_details SADABS
_exptl_crystal_colour yellow
_exptl_crystal_density_diffrn 1.962
_exptl_crystal_description prism
_exptl_crystal_F_000 632
_exptl_crystal_recrystallization_method 'Re-crystallisation from solvent: CH2Cl2/hexane'
_exptl_crystal_size_max 0.228
_exptl_crystal_size_mid 0.055
_exptl_crystal_size_min 0.043
_refine_diff_density_max 1.877
_refine_diff_density_min -0.466
_refine_diff_density_rms 0.076
_refine_ls_extinction_method none
_refine_ls_goodness_of_fit_ref 1.048
_refine_ls_hydrogen_treatment constr
_refine_ls_matrix_type full
_refine_ls_number_parameters 265
_refine_ls_number_reflns 6462
_refine_ls_number_restraints 0
_refine_ls_restrained_S_all 1.048
_refine_ls_R_factor_all 0.0155
_refine_ls_R_factor_gt 0.0142
_refine_ls_shift/su_max 0.001
_refine_ls_shift/su_mean 0.000
_refine_ls_structure_factor_coef Fsqd
_refine_ls_weighting_details 'w=1/[\s^2^(Fo^2^)+(0.0178P)^2^+0.6359P] where P=(Fo^2^+2Fc^2^)/3'
_refine_ls_weighting_scheme calc
_refine_ls_wR_factor_gt 0.0364
_refine_ls_wR_factor_ref 0.0370
_reflns_Friedel_coverage 0.000
_reflns_number_gt 6176
_reflns_number_total 6462
_reflns_threshold_expression 'I > 2\s(I)'
_cod_data_source_file c8dt01724g2.cif
_cod_data_source_block shelx
_cod_depositor_comments 'Adding full bibliography for 7047299--7047305.cif.'
_cod_database_code 7047299
_shelx_shelxl_version_number 2014/7
_shelx_space_group_comment
;
The symmetry employed for this shelxl refinement is uniquely defined
by the following loop, which should always be used as a source of
symmetry information in preference to the above space-group names.
They are only intended as comments.
;
_shelx_estimated_absorpt_t_min 0.295
_shelx_estimated_absorpt_t_max 0.751

loop_
_space_group_symop_operation_xyz
'x, y, z'
'-x, -y, -z'

loop_
_atom_site_label
_atom_site_type_symbol
_atom_site_fract_x
_atom_site_fract_y
_atom_site_fract_z
_atom_site_U_iso_or_equiv
_atom_site_adp_type
_atom_site_occupancy
_atom_site_site_symmetry_order
_atom_site_calc_flag
_atom_site_refinement_flags_posn
_atom_site_refinement_flags_adp
Au1 Au -0.02845(2) 0.14503(2) 0.07989(2) 0.01830(2) Uani 1 1 d . .
Cl1 Cl 0.04733(5) 0.27270(5) -0.11820(4) 0.03061(10) Uani 1 1 d . .
Cl2 Cl -0.20828(5) 0.10352(5) 0.00260(5) 0.02821(9) Uani 1 1 d . .
Cl3 Cl -0.12364(5) 0.03399(5) 0.28210(5) 0.03098(10) Uani 1 1 d . .
P1 P 0.13949(5) 0.19464(4) 0.16178(4) 0.01730(8) Uani 1 1 d . .
O1 O 0.51998(15) -0.23006(14) 0.44146(15) 0.0304(3) Uani 1 1 d . .
O2 O 0.48509(15) 0.56347(14) -0.23239(14) 0.0285(3) Uani 1 1 d . .
O3 O -0.21640(15) 0.45111(14) 0.56183(13) 0.0270(3) Uani 1 1 d . .
C1 C 0.25873(19) 0.05826(17) 0.23274(17) 0.0197(3) Uani 1 1 d . .
C2 C 0.2057(2) -0.0364(2) 0.3400(2) 0.0312(4) Uani 1 1 d . .
H2 H 0.1065 -0.0358 0.3666 0.037 Uiso 1 1 calc R U
C3 C 0.2960(2) -0.1303(2) 0.4072(2) 0.0323(5) Uani 1 1 d . .
H3 H 0.2587 -0.1931 0.4807 0.039 Uiso 1 1 calc R U
C4 C 0.4418(2) -0.13360(17) 0.36809(18) 0.0221(3) Uani 1 1 d . .
C5 C 0.4966(2) -0.04181(18) 0.26145(18) 0.0226(3) Uani 1 1 d . .
H5 H 0.5959 -0.0438 0.2341 0.027 Uiso 1 1 calc R U
C6 C 0.40450(19) 0.05350(17) 0.19475(17) 0.0212(3) Uani 1 1 d . .
H6 H 0.4420 0.1166 0.1217 0.025 Uiso 1 1 calc R U
C7 C 0.6688(2) -0.2337(2) 0.4110(2) 0.0336(5) Uani 1 1 d . .
H7A H 0.7066 -0.2407 0.3230 0.050 Uiso 1 1 calc R U
H7B H 0.7126 -0.3089 0.4697 0.050 Uiso 1 1 calc R U
H7C H 0.6898 -0.1540 0.4194 0.050 Uiso 1 1 calc R U
C8 C 0.24418(18) 0.30711(16) 0.04495(16) 0.0183(3) Uani 1 1 d . .
C9 C 0.22957(19) 0.43295(17) 0.05548(17) 0.0199(3) Uani 1 1 d . .
H9 H 0.1635 0.4587 0.1253 0.024 Uiso 1 1 calc R U
C10 C 0.30976(19) 0.52183(17) -0.03419(17) 0.0205(3) Uani 1 1 d . .
H10 H 0.2994 0.6071 -0.0252 0.025 Uiso 1 1 calc R U
C11 C 0.40521(19) 0.48446(18) -0.13714(17) 0.0211(3) Uani 1 1 d . .
C12 C 0.4218(2) 0.35764(18) -0.14872(18) 0.0229(3) Uani 1 1 d . .
H12 H 0.4886 0.3319 -0.2182 0.027 Uiso 1 1 calc R U
C13 C 0.34174(19) 0.27063(17) -0.05976(17) 0.0211(3) Uani 1 1 d . .
H13 H 0.3523 0.1854 -0.0689 0.025 Uiso 1 1 calc R U
C14 C 0.4687(3) 0.6950(2) -0.2273(2) 0.0350(5) Uani 1 1 d . .
H14A H 0.3731 0.7394 -0.2368 0.053 Uiso 1 1 calc R U
H14B H 0.5383 0.7394 -0.2966 0.053 Uiso 1 1 calc R U
H14C H 0.4836 0.6964 -0.1449 0.053 Uiso 1 1 calc R U
C15 C 0.03917(18) 0.27297(17) 0.28457(16) 0.0188(3) Uani 1 1 d . .
C16 C 0.07542(19) 0.24335(18) 0.40254(17) 0.0217(3) Uani 1 1 d . .
H16 H 0.1572 0.1815 0.4185 0.026 Uiso 1 1 calc R U
C17 C -0.00549(19) 0.30240(18) 0.49778(17) 0.0224(3) Uani 1 1 d . .
H17 H 0.0209 0.2814 0.5778 0.027 Uiso 1 1 calc R U
C18 C -0.12590(19) 0.39287(18) 0.47435(17) 0.0206(3) Uani 1 1 d . .
C19 C -0.1612(2) 0.42623(18) 0.35468(17) 0.0228(3) Uani 1 1 d . .
H19 H -0.2411 0.4904 0.3376 0.027 Uiso 1 1 calc R U
C20 C -0.0806(2) 0.36636(18) 0.26175(17) 0.0215(3) Uani 1 1 d . .
H20 H -0.1062 0.3885 0.1813 0.026 Uiso 1 1 calc R U
C21 C -0.1884(2) 0.4134(2) 0.68801(18) 0.0301(4) Uani 1 1 d . .
H21A H -0.1857 0.3196 0.7231 0.045 Uiso 1 1 calc R U
H21B H -0.2633 0.4593 0.7430 0.045 Uiso 1 1 calc R U
H21C H -0.0970 0.4357 0.6841 0.045 Uiso 1 1 calc R U

loop_
_atom_site_aniso_label
_atom_site_aniso_U_11
_atom_site_aniso_U_22
_atom_site_aniso_U_33
_atom_site_aniso_U_23
_atom_site_aniso_U_13
_atom_site_aniso_U_12
Au1 0.01882(4) 0.01860(3) 0.01767(3) -0.00517(2) -0.00550(2) -0.00090(2)
Cl1 0.0316(2) 0.0386(3) 0.0198(2) 0.00245(18) -0.01054(18) -0.0097(2)
Cl2 0.0253(2) 0.0330(2) 0.0310(2) -0.01094(19) -0.01081(18) -0.00465(18)
Cl3 0.0281(2) 0.0397(3) 0.0235(2) 0.00083(19) -0.00552(18) -0.0144(2)
P1 0.0185(2) 0.01714(19) 0.01572(19) -0.00377(15) -0.00496(15) -0.00097(15)
O1 0.0248(7) 0.0256(7) 0.0349(8) 0.0052(6) -0.0134(6) -0.0022(5)
O2 0.0281(7) 0.0242(7) 0.0271(7) -0.0044(5) 0.0030(6) -0.0057(5)
O3 0.0259(7) 0.0340(7) 0.0200(6) -0.0119(5) -0.0076(5) 0.0071(6)
C1 0.0208(8) 0.0172(7) 0.0208(8) -0.0038(6) -0.0068(6) -0.0008(6)
C2 0.0208(9) 0.0278(10) 0.0368(11) 0.0053(8) -0.0070(8) -0.0053(7)
C3 0.0245(9) 0.0278(10) 0.0365(11) 0.0088(8) -0.0093(8) -0.0081(8)
C4 0.0234(8) 0.0184(8) 0.0248(9) -0.0034(6) -0.0100(7) -0.0012(6)
C5 0.0201(8) 0.0230(8) 0.0234(9) -0.0046(7) -0.0056(7) -0.0014(6)
C6 0.0216(8) 0.0203(8) 0.0196(8) -0.0027(6) -0.0042(6) -0.0030(6)
C7 0.0255(10) 0.0350(11) 0.0344(11) 0.0011(9) -0.0127(8) 0.0006(8)
C8 0.0194(8) 0.0185(7) 0.0162(7) -0.0034(6) -0.0052(6) -0.0012(6)
C9 0.0220(8) 0.0196(8) 0.0176(8) -0.0057(6) -0.0052(6) -0.0002(6)
C10 0.0213(8) 0.0188(8) 0.0214(8) -0.0054(6) -0.0054(6) -0.0021(6)
C11 0.0195(8) 0.0222(8) 0.0196(8) -0.0020(6) -0.0056(6) -0.0024(6)
C12 0.0221(8) 0.0245(8) 0.0202(8) -0.0080(7) -0.0022(7) -0.0001(7)
C13 0.0239(8) 0.0189(8) 0.0197(8) -0.0066(6) -0.0045(7) 0.0002(6)
C14 0.0379(12) 0.0239(9) 0.0375(11) -0.0031(8) -0.0002(9) -0.0094(8)
C15 0.0195(8) 0.0198(8) 0.0166(7) -0.0049(6) -0.0039(6) -0.0016(6)
C16 0.0197(8) 0.0256(8) 0.0188(8) -0.0047(7) -0.0083(6) 0.0018(6)
C17 0.0222(8) 0.0277(9) 0.0173(8) -0.0049(7) -0.0085(6) -0.0004(7)
C18 0.0211(8) 0.0234(8) 0.0170(8) -0.0061(6) -0.0049(6) -0.0009(6)
C19 0.0241(9) 0.0215(8) 0.0213(8) -0.0051(7) -0.0092(7) 0.0039(7)
C20 0.0252(9) 0.0220(8) 0.0162(8) -0.0034(6) -0.0084(6) 0.0012(7)
C21 0.0287(10) 0.0424(11) 0.0197(9) -0.0130(8) -0.0063(7) 0.0010(8)

loop_
_atom_type_symbol
_atom_type_description
_atom_type_scat_dispersion_real
_atom_type_scat_dispersion_imag
_atom_type_scat_source
C C 0.0033 0.0016 'International Tables Vol C Tables 4.2.6.8 and 6.1.1.4'
H H 0.0000 0.0000 'International Tables Vol C Tables 4.2.6.8 and 6.1.1.4'
O O 0.0106 0.0060 'International Tables Vol C Tables 4.2.6.8 and 6.1.1.4'
P P 0.1023 0.0942 'International Tables Vol C Tables 4.2.6.8 and 6.1.1.4'
Cl Cl 0.1484 0.1585 'International Tables Vol C Tables 4.2.6.8 and 6.1.1.4'
Au Au -2.0133 8.8022 'International Tables Vol C Tables 4.2.6.8 and 6.1.1.4'

loop_
_geom_angle_atom_site_label_1
_geom_angle_atom_site_label_2
_geom_angle_atom_site_label_3
_geom_angle
Cl1 Au1 Cl3 174.030(19)
Cl1 Au1 P1 91.88(2)
Cl3 Au1 P1 89.22(2)
Cl1 Au1 Cl2 88.78(2)
Cl3 Au1 Cl2 89.79(2)
P1 Au1 Cl2 176.687(16)
C8 P1 C15 107.41(8)
C8 P1 C1 107.63(8)
C15 P1 C1 107.69(8)
C8 P1 Au1 112.55(6)
C15 P1 Au1 105.38(6)
C1 P1 Au1 115.77(6)
C4 O1 C7 117.73(16)
C11 O2 C14 117.56(16)
C18 O3 C21 117.34(15)
C6 C1 C2 118.37(16)
C6 C1 P1 121.17(13)
C2 C1 P1 119.85(14)
C3 C2 C1 120.57(18)
C3 C2 H2 119.7
C1 C2 H2 119.7
C2 C3 C4 120.38(18)
C2 C3 H3 119.8
C4 C3 H3 119.8
O1 C4 C5 124.88(17)
O1 C4 C3 115.13(17)
C5 C4 C3 119.99(17)
C4 C5 C6 119.27(17)
C4 C5 H5 120.4
C6 C5 H5 120.4
C1 C6 C5 121.41(17)
C1 C6 H6 119.3
C5 C6 H6 119.3
O1 C7 H7A 109.5
O1 C7 H7B 109.5
H7A C7 H7B 109.5
O1 C7 H7C 109.5
H7A C7 H7C 109.5
H7B C7 H7C 109.5
C9 C8 C13 118.71(16)
C9 C8 P1 120.42(13)
C13 C8 P1 120.87(13)
C10 C9 C8 121.35(16)
C10 C9 H9 119.3
C8 C9 H9 119.3
C11 C10 C9 119.23(17)
C11 C10 H10 120.4
C9 C10 H10 120.4
O2 C11 C10 124.54(17)
O2 C11 C12 115.34(16)
C10 C11 C12 120.10(17)
C13 C12 C11 120.20(17)
C13 C12 H12 119.9
C11 C12 H12 119.9
C12 C13 C8 120.39(17)
C12 C13 H13 119.8
C8 C13 H13 119.8
O2 C14 H14A 109.5
O2 C14 H14B 109.5
H14A C14 H14B 109.5
O2 C14 H14C 109.5
H14A C14 H14C 109.5
H14B C14 H14C 109.5
C16 C15 C20 118.58(16)
C16 C15 P1 122.12(14)
C20 C15 P1 119.30(13)
C15 C16 C17 121.40(16)
C15 C16 H16 119.3
C17 C16 H16 119.3
C16 C17 C18 119.20(16)
C16 C17 H17 120.4
C18 C17 H17 120.4
O3 C18 C17 124.34(16)
O3 C18 C19 115.73(16)
C17 C18 C19 119.91(16)
C20 C19 C18 120.13(16)
C20 C19 H19 119.9
C18 C19 H19 119.9
C19 C20 C15 120.73(16)
C19 C20 H20 119.6
C15 C20 H20 119.6
O3 C21 H21A 109.5
O3 C21 H21B 109.5
H21A C21 H21B 109.5
O3 C21 H21C 109.5
H21A C21 H21C 109.5
H21B C21 H21C 109.5

loop_
_geom_bond_atom_site_label_1
_geom_bond_atom_site_label_2
_geom_bond_distance
Au1 Cl1 2.2766(7)
Au1 Cl3 2.2907(7)
Au1 P1 2.3394(6)
Au1 Cl2 2.3668(6)
P1 C8 1.7915(18)
P1 C15 1.7971(18)
P1 C1 1.7991(18)
O1 C4 1.354(2)
O1 C7 1.421(2)
O2 C11 1.352(2)
O2 C14 1.431(3)
O3 C18 1.353(2)
O3 C21 1.435(2)
C1 C6 1.391(2)
C1 C2 1.401(3)
C2 C3 1.378(3)
C2 H2 0.9500
C3 C4 1.394(3)
C3 H3 0.9500
C4 C5 1.385(3)
C5 C6 1.393(2)
C5 H5 0.9500
C6 H6 0.9500
C7 H7A 0.9800
C7 H7B 0.9800
C7 H7C 0.9800
C8 C9 1.392(2)
C8 C13 1.409(2)
C9 C10 1.391(2)
C9 H9 0.9500
C10 C11 1.390(3)
C10 H10 0.9500
C11 C12 1.404(3)
C12 C13 1.375(3)
C12 H12 0.9500
C13 H13 0.9500
C14 H14A 0.9800
C14 H14B 0.9800
C14 H14C 0.9800
C15 C16 1.390(2)
C15 C20 1.404(2)
C16 C17 1.391(3)
C16 H16 0.9500
C17 C18 1.395(2)
C17 H17 0.9500
C18 C19 1.399(2)
C19 C20 1.376(3)
C19 H19 0.9500
C20 H20 0.9500
C21 H21A 0.9800
C21 H21B 0.9800
C21 H21C 0.9800

loop_
_geom_torsion_atom_site_label_1
_geom_torsion_atom_site_label_2
_geom_torsion_atom_site_label_3
_geom_torsion_atom_site_label_4
_geom_torsion
C8 P1 C1 C6 0.10(18)
C15 P1 C1 C6 -115.42(16)
Au1 P1 C1 C6 126.98(14)
C8 P1 C1 C2 171.00(16)
C15 P1 C1 C2 55.48(18)
Au1 P1 C1 C2 -62.11(18)
C6 C1 C2 C3 1.2(3)
P1 C1 C2 C3 -169.99(19)
C1 C2 C3 C4 -1.1(4)
C7 O1 C4 C5 3.4(3)
C7 O1 C4 C3 -176.2(2)
C2 C3 C4 O1 180.0(2)
C2 C3 C4 C5 0.3(3)
O1 C4 C5 C6 -179.34(18)
C3 C4 C5 C6 0.3(3)
C2 C1 C6 C5 -0.5(3)
P1 C1 C6 C5 170.49(15)
C4 C5 C6 C1 -0.2(3)
C15 P1 C8 C9 -4.72(17)
C1 P1 C8 C9 -120.43(15)
Au1 P1 C8 C9 110.83(14)
C15 P1 C8 C13 175.86(14)
C1 P1 C8 C13 60.15(16)
Au1 P1 C8 C13 -68.60(15)
C13 C8 C9 C10 -0.5(3)
P1 C8 C9 C10 -179.98(14)
C8 C9 C10 C11 0.8(3)
C14 O2 C11 C10 -0.8(3)
C14 O2 C11 C12 178.03(18)
C9 C10 C11 O2 177.60(17)
C9 C10 C11 C12 -1.1(3)
O2 C11 C12 C13 -177.51(17)
C10 C11 C12 C13 1.3(3)
C11 C12 C13 C8 -1.1(3)
C9 C8 C13 C12 0.7(3)
P1 C8 C13 C12 -179.84(14)
C8 P1 C15 C16 -103.72(16)
C1 P1 C15 C16 11.95(18)
Au1 P1 C15 C16 136.08(15)
C8 P1 C15 C20 76.87(16)
C1 P1 C15 C20 -167.46(15)
Au1 P1 C15 C20 -43.33(16)
C20 C15 C16 C17 1.1(3)
P1 C15 C16 C17 -178.28(15)
C15 C16 C17 C18 0.3(3)
C21 O3 C18 C17 -2.2(3)
C21 O3 C18 C19 176.31(18)
C16 C17 C18 O3 176.36(18)
C16 C17 C18 C19 -2.1(3)
O3 C18 C19 C20 -176.07(18)
C17 C18 C19 C20 2.5(3)
C18 C19 C20 C15 -1.1(3)
C16 C15 C20 C19 -0.7(3)
P1 C15 C20 C19 178.71(15)
